data_2220228
loop_
_publ_author_name
'Hu, Yong-Hong'
'Zhao, Xiao-Lei'
'Yang, Wen-Ge'
'Yao, Jin-Feng'
'Lu, Xiu-Tao'

_publ_section_title
;
 1-(4-Methyl-1-naphthyl)ethanone
;
_journal_coeditor_code HK2564
_journal_issue 12
_journal_name_full 'Acta Crystallographica Section E'
_journal_page_first o2307
_journal_paper_doi 10.1107/S1600536808035812
_journal_volume 64
_journal_year 2008
_chemical_formula_iupac 'C13 H12 O'
_chemical_formula_moiety 'C13 H12 O'
_chemical_formula_sum 'C13 H12 O'
_chemical_formula_weight 184.23
_chemical_name_systematic
;
1-(4-Methyl-1-naphthyl)ethanone
;
_space_group_IT_number 61
_symmetry_cell_setting orthorhombic
_symmetry_space_group_name_Hall '-P 2ac 2ab'
_symmetry_space_group_name_H-M 'P b c a'
_atom_sites_solution_hydrogens geom
_atom_sites_solution_primary direct
_atom_sites_solution_secondary difmap
_audit_creation_method SHELXL-97
_cell_angle_alpha 90.00
_cell_angle_beta 90.00
_cell_angle_gamma 90.00
_cell_formula_units_Z 8
_cell_length_a 15.449(3)
_cell_length_b 7.8290(16)
_cell_length_c 16.755(3)
_cell_measurement_reflns_used 25
_cell_measurement_temperature 294(2)
_cell_measurement_theta_max 13
_cell_measurement_theta_min 9
_cell_volume 2026.5(7)
_computing_cell_refinement 'CAD-4 Software (Enraf--Nonius, 1989)'
_computing_data_collection 'CAD-4 Software (Enraf--Nonius, 1989)'
_computing_data_reduction 'XCAD4 (Harms & Wocadlo, 1995)'
_computing_molecular_graphics 'SHELXTL (Sheldrick, 2008) and PLATON (Spek, 2003)'
_computing_publication_material 'SHELXTL (Sheldrick, 2008)'
_computing_structure_refinement 'SHELXL97 (Sheldrick, 2008)'
_computing_structure_solution 'SHELXS97 (Sheldrick, 2008)'
_diffrn_ambient_temperature 294(2)
_diffrn_measured_fraction_theta_full 1.000
_diffrn_measured_fraction_theta_max 1.000
_diffrn_measurement_device_type 'Enraf--Nonius CAD-4'
_diffrn_measurement_method \w/2\q
_diffrn_radiation_monochromator graphite
_diffrn_radiation_source 'fine-focus sealed tube'
_diffrn_radiation_type MoK\a
_diffrn_radiation_wavelength 0.71073
_diffrn_reflns_av_R_equivalents 0.0000
_diffrn_reflns_av_sigmaI/netI 0.0448
_diffrn_reflns_limit_h_max 18
_diffrn_reflns_limit_h_min 0
_diffrn_reflns_limit_k_max 9
_diffrn_reflns_limit_k_min 0
_diffrn_reflns_limit_l_max 20
_diffrn_reflns_limit_l_min 0
_diffrn_reflns_number 1932
_diffrn_reflns_theta_full 25.26
_diffrn_reflns_theta_max 25.26
_diffrn_reflns_theta_min 2.43
_diffrn_standards_decay_% 0
_diffrn_standards_interval_time 120
_diffrn_standards_number 3
_exptl_absorpt_coefficient_mu 0.075
_exptl_absorpt_correction_T_max 0.9926
_exptl_absorpt_correction_T_min 0.9779
_exptl_absorpt_correction_type psi-scan
_exptl_absorpt_process_details '(North <i>et al.</i>,  1968)'
_exptl_crystal_colour colorless
_exptl_crystal_density_diffrn 1.208
_exptl_crystal_density_method 'not measured'
_exptl_crystal_description block
_exptl_crystal_F_000 784
_exptl_crystal_size_max 0.30
_exptl_crystal_size_mid 0.20
_exptl_crystal_size_min 0.10
_refine_diff_density_max 0.136
_refine_diff_density_min -0.160
_refine_ls_extinction_method none
_refine_ls_goodness_of_fit_ref 1.006
_refine_ls_hydrogen_treatment constr
_refine_ls_matrix_type full
_refine_ls_number_parameters 127
_refine_ls_number_reflns 1846
_refine_ls_number_restraints 0
_refine_ls_restrained_S_all 1.006
_refine_ls_R_factor_all 0.1320
_refine_ls_R_factor_gt 0.0586
_refine_ls_shift/su_max 0.000
_refine_ls_shift/su_mean 0.000
_refine_ls_structure_factor_coef Fsqd
_refine_ls_weighting_details 'calc w=1/[\s^2^(Fo^2^)+(0.05P)^2^+0.8P] where P=(Fo^2^+2Fc^2^)/3'
_refine_ls_weighting_scheme calc
_refine_ls_wR_factor_gt 0.1187
_refine_ls_wR_factor_ref 0.1549
_reflns_number_gt 905
_reflns_number_total 1846
_reflns_threshold_expression I>2\s(I)
_cod_data_source_file hk2564.cif
_cod_data_source_block I
_cod_database_code 2220228
_cod_database_fobs_code 2220228

loop_
_symmetry_equiv_pos_as_xyz
'x, y, z'
'-x+1/2, -y, z+1/2'
'x+1/2, -y+1/2, -z'
'-x, y+1/2, -z+1/2'
'-x, -y, -z'
'x-1/2, y, -z-1/2'
'-x-1/2, y-1/2, z'
'x, -y-1/2, z-1/2'

loop_
_atom_site_type_symbol
_atom_site_label
_atom_site_fract_x
_atom_site_fract_y
_atom_site_fract_z
_atom_site_U_iso_or_equiv
_atom_site_adp_type
_atom_site_calc_flag
_atom_site_refinement_flags
_atom_site_occupancy
O O 0.72633(18) -0.0605(3) 0.52877(14) 0.1022(9) Uani d . 1
C C1 0.4927(2) 0.1819(5) 0.5918(2) 0.0830(11) Uani d . 1
H H1A 0.4590 0.1827 0.5457 0.100 Uiso calc R 1
C C2 0.5750(2) 0.1221(4) 0.58895(18) 0.0665(9) Uani d . 1
H H2A 0.5973 0.0829 0.5407 0.080 Uiso calc R 1
C C3 0.62766(19) 0.1181(3) 0.65824(17) 0.0498(7) Uani d . 1
C C4 0.7163(2) 0.0658(3) 0.65707(18) 0.0573(8) Uani d . 1
C C5 0.7619(2) 0.0651(4) 0.7276(2) 0.0679(9) Uani d . 1
H H5A 0.8198 0.0326 0.7272 0.082 Uiso calc R 1
C C6 0.7234(2) 0.1121(4) 0.79985(19) 0.0710(10) Uani d . 1
H H6A 0.7554 0.1034 0.8467 0.085 Uiso calc R 1
C C7 0.6410(2) 0.1698(4) 0.80342(17) 0.0611(8) Uani d . 1
C C8 0.59134(18) 0.1753(3) 0.73121(18) 0.0531(7) Uani d . 1
C C9 0.5063(2) 0.2390(5) 0.7314(2) 0.0731(10) Uani d . 1
H H9A 0.4825 0.2794 0.7787 0.088 Uiso calc R 1
C C10 0.4583(2) 0.2424(4) 0.6633(3) 0.0829(11) Uani d . 1
H H10A 0.4022 0.2854 0.6645 0.100 Uiso calc R 1
C C11 0.6043(3) 0.2281(5) 0.88156(17) 0.0941(13) Uani d . 1
H H11A 0.6474 0.2163 0.9225 0.141 Uiso calc R 1
H H11B 0.5548 0.1597 0.8948 0.141 Uiso calc R 1
H H11C 0.5873 0.3457 0.8775 0.141 Uiso calc R 1
C C12 0.7628(3) 0.0157(4) 0.5827(2) 0.0733(10) Uani d . 1
C C13 0.8571(2) 0.0651(4) 0.5755(2) 0.0961(13) Uani d . 1
H H13A 0.8794 0.0259 0.5253 0.144 Uiso calc R 1
H H13B 0.8893 0.0137 0.6183 0.144 Uiso calc R 1
H H13C 0.8625 0.1871 0.5786 0.144 Uiso calc R 1

loop_
_atom_site_aniso_label
_atom_site_aniso_U_11
_atom_site_aniso_U_22
_atom_site_aniso_U_33
_atom_site_aniso_U_12
_atom_site_aniso_U_13
_atom_site_aniso_U_23
O 0.127(2) 0.098(2) 0.0814(16) -0.0038(18) 0.0255(17) -0.0239(15)
C1 0.081(3) 0.079(3) 0.090(3) -0.011(2) -0.028(2) 0.017(2)
C2 0.078(2) 0.061(2) 0.061(2) -0.0079(19) -0.0101(18) 0.0077(16)
C3 0.0557(18) 0.0421(16) 0.0516(16) -0.0036(14) 0.0025(15) 0.0035(14)
C4 0.066(2) 0.0455(17) 0.0601(18) -0.0005(16) 0.0093(18) 0.0039(15)
C5 0.063(2) 0.060(2) 0.081(2) 0.0066(17) -0.005(2) 0.0095(18)
C6 0.079(3) 0.074(2) 0.061(2) 0.000(2) -0.0125(18) 0.0105(17)
C7 0.073(2) 0.0565(19) 0.0535(18) -0.0008(18) 0.0024(18) 0.0037(15)
C8 0.0516(18) 0.0464(16) 0.0614(18) -0.0009(15) 0.0018(16) 0.0054(14)
C9 0.066(2) 0.074(2) 0.079(2) 0.005(2) 0.010(2) 0.0109(19)
C10 0.053(2) 0.072(2) 0.124(3) -0.0011(19) 0.000(2) 0.021(2)
C11 0.122(3) 0.101(3) 0.059(2) 0.013(3) 0.011(2) -0.004(2)
C12 0.095(3) 0.0495(19) 0.076(2) 0.0060(19) 0.021(2) 0.0012(18)
C13 0.079(3) 0.081(3) 0.128(3) 0.007(2) 0.046(2) 0.004(2)

loop_
_atom_type_symbol
_atom_type_description
_atom_type_scat_dispersion_real
_atom_type_scat_dispersion_imag
_atom_type_scat_source
C C 0.0033 0.0016 'International Tables Vol C Tables 4.2.6.8 and 6.1.1.4'
H H 0.0000 0.0000 'International Tables Vol C Tables 4.2.6.8 and 6.1.1.4'
O O 0.0106 0.0060 'International Tables Vol C Tables 4.2.6.8 and 6.1.1.4'

loop_
_geom_angle_atom_site_label_1
_geom_angle_atom_site_label_2
_geom_angle_atom_site_label_3
_geom_angle
C2 C1 C10 120.3(3)
C2 C1 H1A 119.9
C10 C1 H1A 119.9
C1 C2 C3 121.1(3)
C1 C2 H2A 119.4
C3 C2 H2A 119.4
C8 C3 C2 118.2(3)
C8 C3 C4 118.8(3)
C2 C3 C4 123.0(3)
C5 C4 C3 118.7(3)
C5 C4 C12 118.1(3)
C3 C4 C12 123.2(3)
C4 C5 C6 121.7(3)
C4 C5 H5A 119.2
C6 C5 H5A 119.2
C7 C6 C5 121.8(3)
C7 C6 H6A 119.1
C5 C6 H6A 119.1
C6 C7 C8 118.5(3)
C6 C7 C11 119.8(3)
C8 C7 C11 121.7(3)
C9 C8 C3 118.9(3)
C9 C8 C7 120.6(3)
C3 C8 C7 120.4(3)
C10 C9 C8 121.0(3)
C10 C9 H9A 119.5
C8 C9 H9A 119.5
C9 C10 C1 120.5(3)
C9 C10 H10A 119.8
C1 C10 H10A 119.8
C7 C11 H11A 109.5
C7 C11 H11B 109.5
H11A C11 H11B 109.5
C7 C11 H11C 109.5
H11A C11 H11C 109.5
H11B C11 H11C 109.5
O C12 C4 121.7(3)
O C12 C13 120.8(3)
C4 C12 C13 117.5(3)
C12 C13 H13A 109.5
C12 C13 H13B 109.5
H13A C13 H13B 109.5
C12 C13 H13C 109.5
H13A C13 H13C 109.5
H13B C13 H13C 109.5

loop_
_geom_bond_atom_site_label_1
_geom_bond_atom_site_label_2
_geom_bond_distance
O C12 1.220(4)
C1 C2 1.357(4)
C1 C10 1.394(5)
C1 H1A 0.9300
C2 C3 1.418(4)
C2 H2A 0.9300
C3 C8 1.418(4)
C3 C4 1.430(4)
C4 C5 1.376(4)
C4 C12 1.491(4)
C5 C6 1.398(4)
C5 H5A 0.9300
C6 C7 1.352(4)
C6 H6A 0.9300
C7 C8 1.434(4)
C7 C11 1.498(4)
C8 C9 1.405(4)
C9 C10 1.360(4)
C9 H9A 0.9300
C10 H10A 0.9300
C11 H11A 0.9600
C11 H11B 0.9600
C11 H11C 0.9600
C12 C13 1.513(5)
C13 H13A 0.9600
C13 H13B 0.9600
C13 H13C 0.9600

loop_
_geom_hbond_atom_site_label_D
_geom_hbond_atom_site_label_H
_geom_hbond_atom_site_label_A
_geom_hbond_site_symmetry_A
_geom_hbond_distance_DH
_geom_hbond_distance_HA
_geom_hbond_distance_DA
_geom_hbond_angle_DHA
C2 H2A O . 0.93 2.30 2.920(4) 124.00
C13 H13C O 7_765 0.96 2.55 3.296(4) 135.00

loop_
_geom_torsion_atom_site_label_1
_geom_torsion_atom_site_label_2
_geom_torsion_atom_site_label_3
_geom_torsion_atom_site_label_4
_geom_torsion
C10 C1 C2 C3 0.5(5)
C1 C2 C3 C8 1.3(4)
C1 C2 C3 C4 -176.1(3)
C8 C3 C4 C5 3.1(4)
C2 C3 C4 C5 -179.6(3)
C8 C3 C4 C12 -175.4(3)
C2 C3 C4 C12 2.0(4)
C3 C4 C5 C6 0.8(5)
C12 C4 C5 C6 179.3(3)
C4 C5 C6 C7 -3.9(5)
C5 C6 C7 C8 2.7(5)
C5 C6 C7 C11 -176.5(3)
C2 C3 C8 C9 -2.3(4)
C4 C3 C8 C9 175.2(3)
C2 C3 C8 C7 178.4(3)
C4 C3 C8 C7 -4.1(4)
C6 C7 C8 C9 -178.1(3)
C11 C7 C8 C9 1.1(5)
C6 C7 C8 C3 1.2(4)
C11 C7 C8 C3 -179.5(3)
C3 C8 C9 C10 1.6(5)
C7 C8 C9 C10 -179.1(3)
C8 C9 C10 C1 0.2(5)
C2 C1 C10 C9 -1.3(5)
C5 C4 C12 O 146.1(3)
C3 C4 C12 O -35.4(5)
C5 C4 C12 C13 -34.8(4)
C3 C4 C12 C13 143.7(3)

loop_
_cod_related_entry_id
_cod_related_entry_database
_cod_related_entry_code
1 ChemSpider 88133
